data_9007605
loop_
_publ_author_name
'Kitahama, K.'
'Kiriyama, R.'
'Yoshihisa, B.'

_publ_section_title
;
 Refinement of the crystal structure of scorodite
;
_journal_name_full 'Acta Crystallographica, Section B'
_journal_page_first 322
_journal_page_last 324
_journal_paper_doi 10.1107/S056774087500266X
_journal_volume 31
_journal_year 1975
_chemical_formula_sum 'As Fe H4 O6'
_chemical_name_mineral Scorodite
_space_group_IT_number 61
_symmetry_space_group_name_Hall '-P 2ac 2ab'
_symmetry_space_group_name_H-M 'P b c a'
_cell_angle_alpha 90
_cell_angle_beta 90
_cell_angle_gamma 90
_cell_formula_units_Z 8
_cell_length_a 10.325
_cell_length_b 8.953
_cell_length_c 10.038
_cell_volume 927.910
_database_code_amcsd 0009529
_exptl_crystal_density_diffrn 3.304
_cod_original_formula_sum 'As Fe O6 H4'
_cod_database_code 9007605

loop_
_space_group_symop_operation_xyz
x,y,z
x,1/2-y,1/2+z
-x,1/2+y,1/2-z
1/2-x,1/2+y,z
1/2+x,1/2-y,-z
1/2+x,y,1/2-z
1/2-x,-y,1/2+z
-x,-y,-z

loop_
_atom_site_aniso_label
_atom_site_aniso_U_11
_atom_site_aniso_U_22
_atom_site_aniso_U_33
_atom_site_aniso_U_12
_atom_site_aniso_U_13
_atom_site_aniso_U_23
As 0.00544 0.00532 0.00532 -0.00025 -0.00013 -0.00038
Fe 0.00456 0.00608 0.00519 0.00013 -0.00025 0.00000
O1 0.00773 0.01064 0.01064 0.00038 -0.00253 -0.00849
O2 0.01355 0.00735 0.00570 -0.00063 -0.00038 0.00025
O3 0.01406 0.00671 0.01330 -0.00443 0.00215 0.00329
O4 0.01115 0.01001 0.00899 0.00266 -0.00038 -0.00355
Wat1 0.00937 0.01228 0.01798 0.00392 -0.00317 0.00177
Wat2 0.01583 0.01494 0.00950 -0.00469 -0.00177 0.00152

loop_
_atom_site_label
_atom_site_fract_x
_atom_site_fract_y
_atom_site_fract_z
_atom_site_type_symbol
_atom_site_attached_hydrogens
As 0.34799 0.03556 -0.13618 As 0
Fe 0.37359 0.14651 0.18278 Fe 0
O1 0.19917 0.00327 -0.19453 O 0
O2 0.35791 0.00678 0.02939 O 0
O3 0.39294 0.21230 -0.16644 O 0
O4 0.44796 -0.08264 -0.21656 O 0
Wat1 0.19851 0.23012 0.11835 O 2
Wat2 0.44653 0.32843 0.06932 O 2

loop_
_cod_changelog_entry_id
_cod_changelog_entry_author
_cod_changelog_entry_date
_cod_changelog_entry_text
1
;cod-tools version 3.8.0
Id: cif_guess_AMCSD_atom_types 9574 2023-05-10 09:00:05Z saulius
;
2023-05-10T18:50:55+03:00
;Derived atom types and hydrogen counts
from atom names that follow the AMCSD naming convention
(Wat == water, O-H == hydroxyl).
;

loop_
_cod_related_entry_id
_cod_related_entry_database
_cod_related_entry_code
1 AMCSD 0009529
